data_7202129
loop_
_publ_author_name
'Kong, Xiang-Jian'
'Ren, Yan-Ping'
'Long, La-Sheng'
'Huang, Rong-Bin'
'Zheng, Lan-Sun'
'Kurmoo, Mohamedally'

_publ_section_title
;
 Influence of reaction conditions on the channel shape of 3d-4f
 heterometallic metal--organic framework
;
_journal_issue 10
_journal_name_full CrystEngComm
_journal_page_first 1309
_journal_paper_doi 10.1039/b804966a
_journal_volume 10
_journal_year 2008
_chemical_formula_sum 'C18 H28 Eu2 N4 Ni2 O24'
_chemical_formula_weight 1105.78
_chemical_name_systematic
;
?
;
_space_group_IT_number 2
_symmetry_cell_setting triclinic
_symmetry_space_group_name_Hall '-P 1'
_symmetry_space_group_name_H-M 'P -1'
_atom_sites_solution_hydrogens geom
_atom_sites_solution_primary direct
_atom_sites_solution_secondary difmap
_audit_creation_method SHELXL-97
_cell_angle_alpha 74.769(4)
_cell_angle_beta 87.335(5)
_cell_angle_gamma 86.314(5)
_cell_formula_units_Z 1
_cell_length_a 7.1243(19)
_cell_length_b 8.578(2)
_cell_length_c 12.695(3)
_cell_measurement_reflns_used 3448
_cell_measurement_temperature 298(2)
_cell_measurement_theta_max 28.382
_cell_measurement_theta_min 2.590
_cell_volume 746.7(3)
_computing_cell_refinement 'SHELXTL-Plus (Sheldrick, 1990)'
_computing_data_collection 'SHELXTL-Plus (Sheldrick, 1990)'
_computing_data_reduction 'SHELXTL-Plus (Sheldrick, 1990)'
_computing_molecular_graphics 'SHELXTL V.5.0 (Sheldrick, 1997)'
_computing_publication_material 'SHELXL-97 (Sheldrick, 1997)'
_computing_structure_refinement 'SHELXL-97 (Sheldrick, 1997)'
_computing_structure_solution 'SHELXS-97 (Sheldrick, 1990)'
_diffrn_ambient_temperature 298(2)
_diffrn_measured_fraction_theta_full 0.954
_diffrn_measured_fraction_theta_max 0.954
_diffrn_measurement_device_type 'Bruker Smart Apex CCD area detector'
_diffrn_measurement_method 'phi and omega scans'
_diffrn_radiation_monochromator graphite
_diffrn_radiation_source 'fine-focus sealed tube'
_diffrn_radiation_type MoK\a
_diffrn_radiation_wavelength 0.71073
_diffrn_reflns_av_R_equivalents 0.0363
_diffrn_reflns_av_sigmaI/netI 0.0692
_diffrn_reflns_limit_h_max 8
_diffrn_reflns_limit_h_min -7
_diffrn_reflns_limit_k_max 10
_diffrn_reflns_limit_k_min -10
_diffrn_reflns_limit_l_max 12
_diffrn_reflns_limit_l_min -15
_diffrn_reflns_number 3774
_diffrn_reflns_theta_full 26.00
_diffrn_reflns_theta_max 26.00
_diffrn_reflns_theta_min 1.66
_exptl_absorpt_coefficient_mu 5.494
_exptl_absorpt_correction_T_max 0.7707
_exptl_absorpt_correction_T_min 0.4380
_exptl_absorpt_correction_type multi-scan
_exptl_absorpt_process_details sadabs
_exptl_crystal_colour blue
_exptl_crystal_density_diffrn 2.459
_exptl_crystal_density_meas ?
_exptl_crystal_density_method .
_exptl_crystal_description plate
_exptl_crystal_F_000 538
_exptl_crystal_size_max 0.18
_exptl_crystal_size_mid 0.12
_exptl_crystal_size_min 0.05
_refine_diff_density_max 2.916
_refine_diff_density_min -2.470
_refine_diff_density_rms 0.227
_refine_ls_extinction_method none
_refine_ls_goodness_of_fit_ref 1.106
_refine_ls_hydrogen_treatment constr
_refine_ls_matrix_type full
_refine_ls_number_parameters 238
_refine_ls_number_reflns 2805
_refine_ls_number_restraints 0
_refine_ls_restrained_S_all 1.106
_refine_ls_R_factor_all 0.0432
_refine_ls_R_factor_gt 0.0422
_refine_ls_shift/su_max 0.022
_refine_ls_shift/su_mean 0.001
_refine_ls_structure_factor_coef Fsqd
_refine_ls_weighting_details 'calc w=1/[\s^2^(Fo^2^)+(0.0548P)^2^+1.5040P] where P=(Fo^2^+2Fc^2^)/3'
_refine_ls_weighting_scheme calc
_refine_ls_wR_factor_gt 0.1157
_refine_ls_wR_factor_ref 0.1169
_reflns_number_gt 2710
_reflns_number_total 2805
_reflns_threshold_expression >2sigma(I)
_cod_data_source_file b804966a.txt
_cod_data_source_block complex8
_cod_original_sg_symbol_H-M p-1
_cod_database_code 7202129

loop_
_symmetry_equiv_pos_as_xyz
'x, y, z'
'-x, -y, -z'

loop_
_atom_site_label
_atom_site_type_symbol
_atom_site_fract_x
_atom_site_fract_y
_atom_site_fract_z
_atom_site_U_iso_or_equiv
_atom_site_adp_type
_atom_site_occupancy
_atom_site_symmetry_multiplicity
_atom_site_calc_flag
_atom_site_refinement_flags
_atom_site_disorder_assembly
_atom_site_disorder_group
Eu1 Eu 0.20705(3) 0.06775(2) 0.684172(15) 0.01376(6) Uani 1 1 d . . .
Ni1 Ni -0.5000 0.0000 1.0000 0.01517(18) Uani 1 2 d S . .
Ni2 Ni -0.5000 0.5000 0.5000 0.01575(18) Uani 1 2 d S . .
O1 O -0.0423(5) 0.0682(5) 0.8033(3) 0.0356(10) Uani 1 1 d . . .
O2 O -0.2825(5) 0.1130(4) 0.9079(3) 0.0252(8) Uani 1 1 d . . .
C1 C -0.1947(8) -0.1587(6) 0.9085(5) 0.0352(15) Uani 1 1 d . . .
H1A H -0.2055 -0.1997 0.8449 0.042 Uiso 1 1 calc R . .
H1B H -0.0816 -0.2096 0.9454 0.042 Uiso 1 1 calc R . .
C2 C -0.1735(7) 0.0204(6) 0.8713(4) 0.0231(11) Uani 1 1 d . . .
N1 N -0.3571(6) -0.2056(5) 0.9820(3) 0.0197(9) Uani 1 1 d . . .
H1C H -0.3184 -0.2673 1.0480 0.024 Uiso 1 1 calc R . .
C3 C -0.4955(8) -0.2883(6) 0.9396(4) 0.0244(12) Uani 1 1 d . . .
H3A H -0.5695 -0.3516 1.0000 0.029 Uiso 1 1 calc R . .
H3B H -0.4312 -0.3622 0.9020 0.029 Uiso 1 1 calc R . .
C4 C -0.6251(7) -0.1718(5) 0.8619(4) 0.0225(11) Uani 1 1 d . . .
O3 O -0.7329(5) -0.2207(4) 0.8065(3) 0.0277(9) Uani 1 1 d . . .
O4 O -0.6177(5) -0.0236(4) 0.8582(2) 0.0210(8) Uani 1 1 d . . .
O5 O -0.0115(5) 0.2450(5) 0.5761(3) 0.0320(10) Uani 1 1 d . . .
O6 O -0.2651(5) 0.3558(4) 0.4866(3) 0.0244(8) Uani 1 1 d . . .
C5 C -0.1907(7) 0.4344(6) 0.6468(4) 0.0270(12) Uani 1 1 d . . .
H5A H -0.1906 0.3613 0.7194 0.032 Uiso 1 1 calc R . .
H5B H -0.0877 0.5051 0.6412 0.032 Uiso 1 1 calc R . .
C6 C -0.1557(7) 0.3370(6) 0.5647(4) 0.0216(11) Uani 1 1 d . . .
N2 N -0.3691(6) 0.5335(4) 0.6335(3) 0.0183(9) Uani 1 1 d . . .
H2A H -0.3450 0.6397 0.6218 0.022 Uiso 1 1 calc R . .
C7 C -0.5073(7) 0.4890(6) 0.7233(4) 0.0245(12) Uani 1 1 d . . .
H7A H -0.5864 0.5839 0.7271 0.029 Uiso 1 1 calc R . .
H7B H -0.4425 0.4508 0.7916 0.029 Uiso 1 1 calc R . .
C8 C -0.6274(7) 0.3608(6) 0.7093(4) 0.0211(11) Uani 1 1 d . . .
O7 O -0.6075(5) 0.3126(4) 0.6227(3) 0.0222(8) Uani 1 1 d . . .
O8 O -0.7461(5) 0.3008(4) 0.7813(3) 0.0304(10) Uani 1 1 d . . .
C9 C 0.5654(7) -0.0460(5) 0.5455(3) 0.0177(11) Uani 1 1 d . . .
O9 O 0.5096(5) -0.0549(5) 0.6407(3) 0.0319(10) Uani 1 1 d . . .
O10 O 0.7160(5) -0.1052(4) 0.5158(3) 0.0216(8) Uani 1 1 d . . .
O1W O 0.0435(5) -0.1314(4) 0.6243(3) 0.0291(9) Uani 1 1 d . . .
H1WA H 0.0723 -0.2128 0.6754 0.035 Uiso 1 1 d R . .
H1WB H -0.0732 -0.1400 0.6253 0.035 Uiso 1 1 d R . .
O2W O -1.0994(19) 0.4258(17) 0.9106(8) 0.080(4) Uani 0.50 1 d P . .
O2W' O -1.021(3) 0.4920(18) 0.8854(13) 0.138(7) Uani 0.50 1 d P . .

loop_
_atom_site_aniso_label
_atom_site_aniso_U_11
_atom_site_aniso_U_22
_atom_site_aniso_U_33
_atom_site_aniso_U_23
_atom_site_aniso_U_13
_atom_site_aniso_U_12
Eu1 0.01226(12) 0.01634(11) 0.01256(11) -0.00471(8) -0.00057(9) 0.00412(9)
Ni1 0.0150(4) 0.0175(3) 0.0139(3) -0.0065(3) 0.0017(3) 0.0004(3)
Ni2 0.0144(4) 0.0168(3) 0.0158(4) -0.0048(3) -0.0041(3) 0.0059(3)
O1 0.027(2) 0.038(2) 0.036(2) -0.0053(17) 0.0141(16) 0.0024(17)
O2 0.0275(18) 0.0219(15) 0.0276(17) -0.0111(13) 0.0114(14) -0.0004(14)
C1 0.034(3) 0.026(2) 0.042(3) -0.007(2) 0.014(2) 0.006(2)
C2 0.015(2) 0.036(2) 0.020(2) -0.0106(18) 0.0027(18) 0.000(2)
N1 0.022(2) 0.0193(18) 0.0170(18) -0.0041(14) 0.0003(15) 0.0050(16)
C3 0.035(3) 0.017(2) 0.020(2) -0.0020(18) -0.009(2) 0.003(2)
C4 0.029(3) 0.018(2) 0.020(2) -0.0070(17) -0.0001(19) 0.0082(19)
O3 0.034(2) 0.0225(16) 0.0301(17) -0.0112(13) -0.0147(15) 0.0042(15)
O4 0.0287(18) 0.0179(15) 0.0153(14) -0.0032(12) -0.0073(13) 0.0064(14)
O5 0.0249(19) 0.042(2) 0.0256(18) -0.0085(15) -0.0056(15) 0.0237(16)
O6 0.0217(18) 0.0315(17) 0.0228(16) -0.0139(13) -0.0072(13) 0.0116(14)
C5 0.024(3) 0.033(2) 0.024(2) -0.011(2) -0.006(2) 0.011(2)
C6 0.017(2) 0.026(2) 0.021(2) -0.0069(18) 0.0017(18) 0.0069(19)
N2 0.0174(19) 0.0142(16) 0.0228(18) -0.0055(14) -0.0010(15) 0.0050(15)
C7 0.026(3) 0.028(2) 0.022(2) -0.0116(18) -0.0036(19) 0.005(2)
C8 0.022(2) 0.020(2) 0.018(2) -0.0008(17) 0.0028(18) 0.0041(19)
O7 0.0267(18) 0.0187(14) 0.0233(16) -0.0086(12) 0.0001(14) -0.0037(13)
O8 0.032(2) 0.0295(18) 0.0257(18) -0.0003(15) 0.0058(15) -0.0030(16)
C9 0.020(2) 0.018(2) 0.014(2) -0.0034(16) -0.0002(18) 0.0040(18)
O9 0.028(2) 0.046(2) 0.0181(16) -0.0082(15) -0.0011(14) 0.0186(17)
O10 0.0154(16) 0.0314(17) 0.0185(15) -0.0091(13) -0.0033(13) 0.0083(14)
O1W 0.0284(19) 0.0293(17) 0.0321(18) -0.0097(14) -0.0150(15) -0.0030(15)
O2W 0.096(9) 0.109(9) 0.030(5) -0.004(6) 0.001(5) -0.027(8)
O2W' 0.219(17) 0.102(9) 0.085(10) -0.038(8) 0.006(11) 0.091(11)

loop_
_atom_type_symbol
_atom_type_description
_atom_type_scat_dispersion_real
_atom_type_scat_dispersion_imag
_atom_type_scat_source
C C 0.0033 0.0016 'International Tables Vol C Tables 4.2.6.8 and 6.1.1.4'
H H 0.0000 0.0000 'International Tables Vol C Tables 4.2.6.8 and 6.1.1.4'
N N 0.0061 0.0033 'International Tables Vol C Tables 4.2.6.8 and 6.1.1.4'
O O 0.0106 0.0060 'International Tables Vol C Tables 4.2.6.8 and 6.1.1.4'
Ni Ni 0.3393 1.1124 'International Tables Vol C Tables 4.2.6.8 and 6.1.1.4'
Eu Eu -0.1578 3.6682 'International Tables Vol C Tables 4.2.6.8 and 6.1.1.4'

loop_
_geom_angle_atom_site_label_1
_geom_angle_atom_site_label_2
_geom_angle_atom_site_label_3
_geom_angle
_geom_angle_site_symmetry_1
_geom_angle_site_symmetry_3
_geom_angle_publ_flag
O1 Eu1 O5 77.72(13) . . ?
O1 Eu1 O1W 85.75(14) . . ?
O5 Eu1 O1W 82.27(13) . . ?
O1 Eu1 O9 148.95(12) . . ?
O5 Eu1 O9 132.28(12) . . ?
O1W Eu1 O9 90.40(14) . . ?
O1 Eu1 O7 119.29(13) . 1_655 ?
O5 Eu1 O7 79.74(13) . 1_655 ?
O1W Eu1 O7 144.66(12) . 1_655 ?
O9 Eu1 O7 79.84(12) . 1_655 ?
O1 Eu1 O4 81.86(13) . 1_655 ?
O5 Eu1 O4 149.83(12) . 1_655 ?
O1W Eu1 O4 118.25(11) . 1_655 ?
O9 Eu1 O4 72.92(11) . 1_655 ?
O7 Eu1 O4 91.37(11) 1_655 1_655 ?
O1 Eu1 O10 141.40(13) . 2_656 ?
O5 Eu1 O10 68.35(11) . 2_656 ?
O1W Eu1 O10 72.29(12) . 2_656 ?
O9 Eu1 O10 64.53(11) . 2_656 ?
O7 Eu1 O10 72.85(11) 1_655 2_656 ?
O4 Eu1 O10 136.43(11) 1_655 2_656 ?
O1 Eu1 O3 82.32(12) . 1_655 ?
O5 Eu1 O3 144.83(13) . 1_655 ?
O1W Eu1 O3 67.53(12) . 1_655 ?
O9 Eu1 O3 67.83(12) . 1_655 ?
O7 Eu1 O3 135.43(11) 1_655 1_655 ?
O4 Eu1 O3 50.95(11) 1_655 1_655 ?
O10 Eu1 O3 115.76(11) 2_656 1_655 ?
O1 Eu1 O8 73.01(13) . 1_655 ?
O5 Eu1 O8 87.01(13) . 1_655 ?
O1W Eu1 O8 157.85(13) . 1_655 ?
O9 Eu1 O8 111.02(13) . 1_655 ?
O7 Eu1 O8 50.13(11) 1_655 1_655 ?
O4 Eu1 O8 65.75(11) 1_655 1_655 ?
O10 Eu1 O8 121.30(11) 2_656 1_655 ?
O3 Eu1 O8 114.42(11) 1_655 1_655 ?
O1 Eu1 C4 84.74(14) . 1_655 ?
O5 Eu1 C4 162.06(13) . 1_655 ?
O1W Eu1 C4 92.82(13) . 1_655 ?
O9 Eu1 C4 64.66(13) . 1_655 ?
O7 Eu1 C4 112.69(13) 1_655 1_655 ?
O4 Eu1 C4 26.09(13) 1_655 1_655 ?
O10 Eu1 C4 126.62(12) 2_656 1_655 ?
O3 Eu1 C4 25.31(13) 1_655 1_655 ?
O8 Eu1 C4 91.47(13) 1_655 1_655 ?
O1 Eu1 C8 97.16(14) . 1_655 ?
O5 Eu1 C8 85.52(14) . 1_655 ?
O1W Eu1 C8 166.56(12) . 1_655 ?
O9 Eu1 C8 93.67(14) . 1_655 ?
O7 Eu1 C8 25.35(12) 1_655 1_655 ?
O4 Eu1 C8 75.19(12) 1_655 1_655 ?
O10 Eu1 C8 97.95(12) 2_656 1_655 ?
O3 Eu1 C8 125.81(12) 1_655 1_655 ?
O8 Eu1 C8 25.07(12) 1_655 1_655 ?
C4 Eu1 C8 100.50(14) 1_655 1_655 ?
O1 Eu1 H1WA 82.6 . . ?
O5 Eu1 H1WA 99.0 . . ?
O1W Eu1 H1WA 18.1 . . ?
O9 Eu1 H1WA 84.3 . . ?
O7 Eu1 H1WA 156.7 1_655 . ?
O4 Eu1 H1WA 100.2 1_655 . ?
O10 Eu1 H1WA 85.0 2_656 . ?
O3 Eu1 H1WA 49.5 1_655 . ?
O8 Eu1 H1WA 153.1 1_655 . ?
C4 Eu1 H1WA 74.8 1_655 . ?
C8 Eu1 H1WA 175.3 1_655 . ?
O2 Ni1 O2 180.00(13) 2_457 . ?
O2 Ni1 N1 96.02(14) 2_457 . ?
O2 Ni1 N1 83.98(14) . . ?
O2 Ni1 N1 83.98(14) 2_457 2_457 ?
O2 Ni1 N1 96.02(14) . 2_457 ?
N1 Ni1 N1 180.000(1) . 2_457 ?
O2 Ni1 O4 89.25(14) 2_457 2_457 ?
O2 Ni1 O4 90.75(14) . 2_457 ?
N1 Ni1 O4 100.40(14) . 2_457 ?
N1 Ni1 O4 79.60(14) 2_457 2_457 ?
O2 Ni1 O4 90.75(14) 2_457 . ?
O2 Ni1 O4 89.25(14) . . ?
N1 Ni1 O4 79.60(14) . . ?
N1 Ni1 O4 100.40(14) 2_457 . ?
O4 Ni1 O4 180.000(1) 2_457 . ?
O6 Ni2 O6 180.00(18) . 2_466 ?
O6 Ni2 N2 84.11(14) . . ?
O6 Ni2 N2 95.89(14) 2_466 . ?
O6 Ni2 N2 95.89(14) . 2_466 ?
O6 Ni2 N2 84.11(14) 2_466 2_466 ?
N2 Ni2 N2 180.000(1) . 2_466 ?
O6 Ni2 O7 89.70(13) . . ?
O6 Ni2 O7 90.30(13) 2_466 . ?
N2 Ni2 O7 79.79(14) . . ?
N2 Ni2 O7 100.21(14) 2_466 . ?
O6 Ni2 O7 90.30(13) . 2_466 ?
O6 Ni2 O7 89.70(13) 2_466 2_466 ?
N2 Ni2 O7 100.21(14) . 2_466 ?
N2 Ni2 O7 79.79(14) 2_466 2_466 ?
O7 Ni2 O7 180.00(14) . 2_466 ?
C2 O1 Eu1 161.5(4) . . ?
C2 O2 Ni1 113.3(3) . . ?
N1 C1 C2 114.1(4) . . ?
N1 C1 H1A 108.7 . . ?
C2 C1 H1A 108.7 . . ?
N1 C1 H1B 108.7 . . ?
C2 C1 H1B 108.7 . . ?
H1A C1 H1B 107.6 . . ?
O2 C2 O1 123.3(5) . . ?
O2 C2 C1 119.9(4) . . ?
O1 C2 C1 116.8(5) . . ?
C3 N1 C1 114.3(4) . . ?
C3 N1 Ni1 103.9(3) . . ?
C1 N1 Ni1 108.2(3) . . ?
C3 N1 H1C 110.1 . . ?
C1 N1 H1C 110.1 . . ?
Ni1 N1 H1C 110.1 . . ?
N1 C3 C4 112.1(4) . . ?
N1 C3 H3A 109.2 . . ?
C4 C3 H3A 109.2 . . ?
N1 C3 H3B 109.2 . . ?
C4 C3 H3B 109.2 . . ?
H3A C3 H3B 107.9 . . ?
O3 C4 O4 122.6(4) . . ?
O3 C4 C3 120.9(4) . . ?
O4 C4 C3 116.6(4) . . ?
O3 C4 Eu1 63.7(2) . 1_455 ?
O4 C4 Eu1 60.6(2) . 1_455 ?
C3 C4 Eu1 166.7(3) . 1_455 ?
C4 O3 Eu1 91.0(3) . 1_455 ?
C4 O4 Ni1 109.7(3) . . ?
C4 O4 Eu1 93.3(3) . 1_455 ?
Ni1 O4 Eu1 156.30(16) . 1_455 ?
C6 O5 Eu1 151.8(3) . . ?
C6 O6 Ni2 113.1(3) . . ?
N2 C5 C6 114.2(4) . . ?
N2 C5 H5A 108.7 . . ?
C6 C5 H5A 108.7 . . ?
N2 C5 H5B 108.7 . . ?
C6 C5 H5B 108.7 . . ?
H5A C5 H5B 107.6 . . ?
O5 C6 O6 123.3(5) . . ?
O5 C6 C5 116.5(4) . . ?
O6 C6 C5 120.1(4) . . ?
C7 N2 C5 115.5(4) . . ?
C7 N2 Ni2 104.4(3) . . ?
C5 N2 Ni2 108.0(3) . . ?
C7 N2 H2A 109.6 . . ?
C5 N2 H2A 109.6 . . ?
Ni2 N2 H2A 109.6 . . ?
N2 C7 C8 111.7(4) . . ?
N2 C7 H7A 109.3 . . ?
C8 C7 H7A 109.3 . . ?
N2 C7 H7B 109.3 . . ?
C8 C7 H7B 109.3 . . ?
H7A C7 H7B 107.9 . . ?
O8 C8 O7 120.1(5) . . ?
O8 C8 C7 120.7(5) . . ?
O7 C8 C7 119.2(4) . . ?
O8 C8 Eu1 64.5(3) . 1_455 ?
O7 C8 Eu1 56.7(2) . 1_455 ?
C7 C8 Eu1 168.4(3) . 1_455 ?
C8 O7 Ni2 107.7(3) . . ?
C8 O7 Eu1 97.9(3) . 1_455 ?
Ni2 O7 Eu1 151.31(17) . 1_455 ?
C8 O8 Eu1 90.4(3) . 1_455 ?
O9 C9 O10 126.8(4) . . ?
O9 C9 C9 116.9(5) . 2_656 ?
O10 C9 C9 116.4(5) . 2_656 ?
C9 O9 Eu1 122.3(3) . . ?
C9 O10 Eu1 119.9(3) . 2_656 ?
Eu1 O1W H1WA 98.3 . . ?
Eu1 O1W H1WB 126.8 . . ?
H1WA O1W H1WB 99.3 . . ?

loop_
_geom_bond_atom_site_label_1
_geom_bond_atom_site_label_2
_geom_bond_distance
_geom_bond_site_symmetry_2
_geom_bond_publ_flag
Eu1 O1 2.279(4) . ?
Eu1 O5 2.327(3) . ?
Eu1 O1W 2.424(4) . ?
Eu1 O9 2.441(4) . ?
Eu1 O7 2.483(3) 1_655 ?
Eu1 O4 2.505(3) 1_655 ?
Eu1 O10 2.513(3) 2_656 ?
Eu1 O3 2.574(3) 1_655 ?
Eu1 O8 2.655(4) 1_655 ?
Eu1 C4 2.871(4) 1_655 ?
Eu1 C8 2.941(5) 1_655 ?
Eu1 H1WA 2.6785 . ?
Ni1 O2 2.034(3) 2_457 ?
Ni1 O2 2.034(3) . ?
Ni1 N1 2.039(4) . ?
Ni1 N1 2.039(4) 2_457 ?
Ni1 O4 2.083(3) 2_457 ?
Ni1 O4 2.083(3) . ?
Ni2 O6 2.044(3) . ?
Ni2 O6 2.044(3) 2_466 ?
Ni2 N2 2.065(4) . ?
Ni2 N2 2.065(4) 2_466 ?
Ni2 O7 2.081(3) . ?
Ni2 O7 2.081(3) 2_466 ?
O1 C2 1.255(6) . ?
O2 C2 1.237(6) . ?
C1 N1 1.460(6) . ?
C1 C2 1.500(7) . ?
C1 H1A 0.9700 . ?
C1 H1B 0.9700 . ?
N1 C3 1.451(7) . ?
N1 H1C 0.9100 . ?
C3 C4 1.508(6) . ?
C3 H3A 0.9700 . ?
C3 H3B 0.9700 . ?
C4 O3 1.227(6) . ?
C4 O4 1.264(6) . ?
C4 Eu1 2.871(4) 1_455 ?
O3 Eu1 2.574(3) 1_455 ?
O4 Eu1 2.505(3) 1_455 ?
O5 C6 1.245(6) . ?
O6 C6 1.260(6) . ?
C5 N2 1.474(6) . ?
C5 C6 1.500(7) . ?
C5 H5A 0.9700 . ?
C5 H5B 0.9700 . ?
N2 C7 1.459(6) . ?
N2 H2A 0.9100 . ?
C7 C8 1.487(7) . ?
C7 H7A 0.9700 . ?
C7 H7B 0.9700 . ?
C8 O8 1.246(6) . ?
C8 O7 1.271(6) . ?
C8 Eu1 2.941(5) 1_455 ?
O7 Eu1 2.483(3) 1_455 ?
O8 Eu1 2.655(4) 1_455 ?
C9 O9 1.240(6) . ?
C9 O10 1.242(6) . ?
C9 C9 1.534(9) 2_656 ?
O10 Eu1 2.513(3) 2_656 ?
O1W H1WA 0.8409 . ?
O1W H1WB 0.8383 . ?
O2W O2W' 0.81(2) . ?
